data_7127441
loop_
_publ_author_name
'Ahmed, Manan'
'Xie, Zixi'
'Thoonen, Shannon'
'Hua, Carol'
'Kepert, Cameron J.'
'Price, Jason R.'
'Neville, Suzanne M.'

_publ_section_title
;
 A new spin crossover Fe<sup>II</sup> coordination environment in a
 two-fold interpenetrated 3-D Hofmann-type framework material.
;
_journal_issue 1
_journal_name_full 'Chemical communications (Cambridge, England)'
_journal_page_first 85
_journal_page_last 88
_journal_paper_doi 10.1039/d0cc07326a
_journal_volume 57
_journal_year 2021
_chemical_formula_moiety 'C28 H18 Au2 Fe N10 O3, C3 H7 N O, 2(O)'
_chemical_formula_sum 'C31 H25 Au2 Fe N11 O6'
_chemical_formula_weight 1097.40
_space_group_crystal_system orthorhombic
_space_group_IT_number 20
_space_group_name_Hall 'C 2c 2'
_space_group_name_H-M_alt 'C 2 2 21'
_atom_sites_solution_hydrogens geom
_atom_sites_solution_primary dual
_audit_creation_date 2020-10-15
_audit_creation_method
;

Olex2 1.3

(compiled 2020.07.31 svn.rc2a77460 for OlexSys, GUI svn.r6145)

;
_audit_update_record
;
2020-11-06 deposited with the CCDC.	2020-11-23 downloaded from the CCDC.
;
_cell_angle_alpha 90
_cell_angle_beta 90
_cell_angle_gamma 90
_cell_formula_units_Z 8
_cell_length_a 10.286(2)
_cell_length_b 30.443(6)
_cell_length_c 33.846(7)
_cell_measurement_temperature 210
_cell_volume 10598(4)
_computing_cell_refinement 'XDS (Kabsch, 1993)'
_computing_data_collection 'BluIce (McPhillips, 2002)'
_computing_data_reduction 'XDS (Kabsch, 1993)'
_computing_molecular_graphics 'Olex2 1.3 (Dolomanov et al., 2009)'
_computing_publication_material 'Olex2 1.3 (Dolomanov et al., 2009)'
_computing_structure_refinement 'SHELXL 2018/3 (Sheldrick, 2015)'
_computing_structure_solution 'SHELXT 2018/2 (Sheldrick, 2018)'
_diffrn_ambient_temperature 210
_diffrn_measured_fraction_theta_full 0.976
_diffrn_measured_fraction_theta_max 0.831
_diffrn_measurement_device_type 'ADSC Quantum 210r'
_diffrn_measurement_method 'Phi scan'
_diffrn_radiation_type Synchrotron
_diffrn_radiation_wavelength 0.71073
_diffrn_reflns_av_R_equivalents 0.0410
_diffrn_reflns_av_unetI/netI 0.0246
_diffrn_reflns_Laue_measured_fraction_full 0.976
_diffrn_reflns_Laue_measured_fraction_max 0.831
_diffrn_reflns_limit_h_max 13
_diffrn_reflns_limit_h_min -13
_diffrn_reflns_limit_k_max 41
_diffrn_reflns_limit_k_min -41
_diffrn_reflns_limit_l_max 41
_diffrn_reflns_limit_l_min -41
_diffrn_reflns_number 95780
_diffrn_reflns_point_group_measured_fraction_full 0.979
_diffrn_reflns_point_group_measured_fraction_max 0.832
_diffrn_reflns_theta_full 25.242
_diffrn_reflns_theta_max 32.151
_diffrn_reflns_theta_min 1.467
_diffrn_source 'MX2 beamline Australian Synchrotron'
_diffrn_standards_number 0
_exptl_absorpt_coefficient_mu 5.833
_exptl_absorpt_correction_type multi-scan
_exptl_absorpt_process_details 'XDS (Kabsch, 1993)'
_exptl_crystal_colour yellow
_exptl_crystal_colour_primary yellow
_exptl_crystal_density_diffrn 1.376
_exptl_crystal_description block
_exptl_crystal_F_000 4160
_exptl_crystal_size_max 0.1
_exptl_crystal_size_mid 0.1
_exptl_crystal_size_min 0.01
_refine_diff_density_max 4.058
_refine_diff_density_min -1.809
_refine_diff_density_rms 0.217
_refine_ls_abs_structure_details
;
 Refined as an inversion twin.
;
_refine_ls_abs_structure_Flack 0.403(18)
_refine_ls_extinction_method none
_refine_ls_goodness_of_fit_ref 0.956
_refine_ls_hydrogen_treatment constr
_refine_ls_matrix_type full
_refine_ls_number_parameters 423
_refine_ls_number_reflns 15527
_refine_ls_number_restraints 0
_refine_ls_restrained_S_all 0.956
_refine_ls_R_factor_all 0.0978
_refine_ls_R_factor_gt 0.0761
_refine_ls_shift/su_max 0.003
_refine_ls_shift/su_mean 0.000
_refine_ls_structure_factor_coef Fsqd
_refine_ls_weighting_details 'w=1/[\s^2^(Fo^2^)+(0.1891P)^2^] where P=(Fo^2^+2Fc^2^)/3'
_refine_ls_weighting_scheme calc
_refine_ls_wR_factor_gt 0.2232
_refine_ls_wR_factor_ref 0.2512
_reflns_Friedel_coverage 0.858
_reflns_Friedel_fraction_full 0.983
_reflns_Friedel_fraction_max 0.834
_reflns_number_gt 9917
_reflns_number_total 15527
_reflns_threshold_expression 'I > 2\s(I)'
_cod_data_source_file d0cc07326a2.cif
_cod_data_source_block ortho_210
_cod_depositor_comments 'Adding full bibliography for 7127435--7127450.cif.'
_cod_database_code 7127441
_shelx_shelxl_version_number 2018/3
_shelx_space_group_comment
;
The symmetry employed for this shelxl refinement is uniquely defined
by the following loop, which should always be used as a source of
symmetry information in preference to the above space-group names.
They are only intended as comments.
;
_shelx_estimated_absorpt_t_max 0.944
_shelx_estimated_absorpt_t_min 0.593
_olex2_refinement_description
;
1. Twinned data refinement
 Scales: 0.597(18)
 0.403(18)
2. Fixed Uiso
 At 1.2 times of:
  All C(H) groups, All N(H) groups
 At 1.5 times of:
  All C(H,H,H) groups
3. Others
 Fixed Uiso: N10(0.10244) C29(0.10244) O6(0.10244) C30(0.10244) C31(0.10244)
4.a Aromatic/amide H refined with riding coordinates:
 N5(H5), N6(H6), C6(H6A), N8(H8), C13(H13), C5(H5A), C7(H7), C28(H28),
 C21(H21), C12(H12), C8(H8A), C25(H25), C19(H19), C22(H22), C20(H20), C16(H16),
 C26(H26), C27(H27), C31(H31)
4.b Idealised Me refined as rotating group:
 C29(H29A,H29B,H29C), C30(H30A,H30B,H30C)
;
_olex2_submission_special_instructions 'No special instructions were received'

loop_
_space_group_symop_operation_xyz
'x, y, z'
'-x, -y, z+1/2'
'x, -y, -z'
'-x, y, -z+1/2'
'x+1/2, y+1/2, z'
'-x+1/2, -y+1/2, z+1/2'
'x+1/2, -y+1/2, -z'
'-x+1/2, y+1/2, -z+1/2'

loop_
_atom_site_label
_atom_site_type_symbol
_atom_site_fract_x
_atom_site_fract_y
_atom_site_fract_z
_atom_site_U_iso_or_equiv
_atom_site_adp_type
_atom_site_occupancy
_atom_site_site_symmetry_order
_atom_site_calc_flag
_atom_site_refinement_flags_posn
_atom_site_refinement_flags_adp
_atom_site_refinement_flags_occupancy
_atom_site_disorder_assembly
_atom_site_disorder_group
Au1 Au 0.73977(5) 0.71917(2) 0.57809(2) 0.08650(19) Uani 1 1 d . . . . .
Au2 Au 0.28539(10) 0.85556(2) 0.48890(2) 0.1149(3) Uani 1 1 d . . . . .
Fe1 Fe 0.23996(17) 0.72037(5) 0.57923(4) 0.0750(3) Uani 1 1 d . . . . .
N1 N 0.4358(13) 0.7146(4) 0.5780(3) 0.086(3) Uani 1 1 d . . . . .
N3 N 1.0423(13) 0.7264(4) 0.5803(4) 0.089(3) Uani 1 1 d . . . . .
N2 N 0.2539(12) 0.7776(4) 0.5481(3) 0.086(3) Uani 1 1 d . . . . .
N4 N 0.2293(13) 0.6868(3) 0.5245(3) 0.081(2) Uani 1 1 d . . . . .
O1 O 0.1214(15) 0.6730(4) 0.3784(3) 0.108(4) Uani 1 1 d . . . . .
N9 N 0.2155(14) 0.3391(4) 0.3912(3) 0.091(3) Uani 1 1 d . . . . .
N7 N 0.2452(14) 0.7446(4) 0.1337(3) 0.086(3) Uani 1 1 d . . . . .
C4 C 0.9307(16) 0.7237(5) 0.5797(4) 0.087(3) Uani 1 1 d . . . . .
O2 O 0.149(2) 0.6013(4) 0.2070(3) 0.121(5) Uani 1 1 d . . . . .
C3 C 0.5461(18) 0.7142(5) 0.5781(4) 0.090(3) Uani 1 1 d . . . . .
C2 C 0.2671(19) 0.8076(5) 0.5262(4) 0.096(4) Uani 1 1 d . . . . .
O3 O 0.303(3) 0.4695(5) 0.2929(4) 0.152(8) Uani 1 1 d . . . . .
N5 N 0.2136(15) 0.6196(3) 0.4156(3) 0.087(3) Uani 1 1 d . . . . .
H5 H 0.246923 0.593370 0.415527 0.104 Uiso 1 1 calc R U . . .
N6 N 0.2236(18) 0.6652(5) 0.2332(3) 0.103(4) Uani 1 1 d . . . . .
H6 H 0.248389 0.677644 0.255115 0.124 Uiso 1 1 calc R U . . .
C6 C 0.304(2) 0.6526(5) 0.5159(4) 0.098(5) Uani 1 1 d . . . . .
H6A H 0.360554 0.642060 0.535535 0.118 Uiso 1 1 calc R U . . .
N8 N 0.171(2) 0.4668(4) 0.3472(4) 0.113(5) Uani 1 1 d . . . . .
H8 H 0.113544 0.482643 0.359779 0.135 Uiso 1 1 calc R U . . .
C13 C 0.194(2) 0.5603(4) 0.3494(4) 0.094(4) Uani 1 1 d . . . . .
H13 H 0.195841 0.546493 0.374197 0.113 Uiso 1 1 calc R U . . .
C5 C 0.1432(17) 0.6977(5) 0.4973(3) 0.089(4) Uani 1 1 d . . . . .
H5A H 0.087772 0.721508 0.502840 0.107 Uiso 1 1 calc R U . . .
C7 C 0.1289(14) 0.6769(4) 0.4616(4) 0.081(3) Uani 1 1 d . . . . .
H7 H 0.062057 0.684793 0.444049 0.097 Uiso 1 1 calc R U . . .
C28 C 0.1560(15) 0.7116(5) 0.1353(4) 0.086(3) Uani 1 1 d . . . . .
H28 H 0.098906 0.707554 0.113903 0.103 Uiso 1 1 calc R U . . .
C18 C 0.183(3) 0.4224(5) 0.3596(5) 0.114(6) Uani 1 1 d . . . . .
C21 C 0.297(2) 0.3554(5) 0.3620(5) 0.099(4) Uani 1 1 d . . . . .
H21 H 0.368385 0.338157 0.353994 0.119 Uiso 1 1 calc R U . . .
C12 C 0.1693(18) 0.6263(5) 0.3100(4) 0.093(4) Uani 1 1 d . . . . .
H12 H 0.153042 0.656568 0.307701 0.112 Uiso 1 1 calc R U . . .
C9 C 0.2173(16) 0.6432(4) 0.4521(3) 0.086(3) Uani 1 1 d . . . . .
C8 C 0.303(2) 0.6325(6) 0.4814(5) 0.107(5) Uani 1 1 d . . . . .
H8A H 0.363366 0.609981 0.476788 0.129 Uiso 1 1 calc R U . . .
C10 C 0.1636(17) 0.6342(4) 0.3819(4) 0.088(3) Uani 1 1 d . . . . .
C11 C 0.176(2) 0.6062(4) 0.3461(4) 0.097(4) Uani 1 1 d . . . . .
C24 C 0.228(2) 0.6906(5) 0.2005(4) 0.097(4) Uani 1 1 d . . . . .
C25 C 0.312(2) 0.7272(6) 0.1986(5) 0.104(4) Uani 1 1 d . . . . .
H25 H 0.366949 0.734042 0.220029 0.125 Uiso 1 1 calc R U . . .
C19 C 0.279(2) 0.3953(6) 0.3444(5) 0.115(6) Uani 1 1 d . . . . .
H19 H 0.329643 0.404040 0.322720 0.137 Uiso 1 1 calc R U . . .
C22 C 0.123(2) 0.3687(5) 0.4038(5) 0.101(4) Uani 1 1 d . . . . .
H22 H 0.066284 0.360234 0.424268 0.122 Uiso 1 1 calc R U . . .
C17 C 0.242(3) 0.4886(5) 0.3162(5) 0.118(7) Uani 1 1 d . . . . .
C23 C 0.1834(18) 0.6208(5) 0.2361(4) 0.093(4) Uani 1 1 d . . . . .
C15 C 0.208(2) 0.5361(5) 0.3144(5) 0.105(5) Uani 1 1 d . . . . .
C20 C 0.109(2) 0.4088(5) 0.3885(5) 0.103(4) Uani 1 1 d . . . . .
H20 H 0.045082 0.427685 0.398667 0.124 Uiso 1 1 calc R U . . .
N10 N 0.4768(15) 0.6528(5) 0.3491(4) 0.102 Uiso 1 1 d . U . . .
C16 C 0.203(3) 0.5567(5) 0.2783(4) 0.116(6) Uani 1 1 d . . . . .
H16 H 0.210943 0.540211 0.254945 0.139 Uiso 1 1 calc R U . . .
C14 C 0.188(2) 0.5999(6) 0.2763(5) 0.105(5) Uani 1 1 d . . . . .
C26 C 0.1471(17) 0.6839(5) 0.1675(4) 0.091(4) Uani 1 1 d . . . . .
H26 H 0.087143 0.660537 0.167377 0.110 Uiso 1 1 calc R U . . .
C27 C 0.313(2) 0.7522(6) 0.1654(5) 0.104(5) Uani 1 1 d . . . . .
H27 H 0.367037 0.777119 0.165284 0.125 Uiso 1 1 calc R U . . .
C29 C 0.5180(18) 0.6584(5) 0.3888(5) 0.102 Uiso 1 1 d . U . . .
H29A H 0.451182 0.647594 0.406558 0.154 Uiso 1 1 calc R U . . .
H29B H 0.533138 0.689359 0.393957 0.154 Uiso 1 1 calc R U . . .
H29C H 0.597820 0.642148 0.393130 0.154 Uiso 1 1 calc R U . . .
C1 C 0.313(4) 0.9078(8) 0.4550(8) 0.166(13) Uani 1 1 d . . . . .
O6 O 0.3843(13) 0.6969(4) 0.2957(3) 0.102 Uiso 1 1 d . U . . .
N11 N 0.311(5) 0.9368(11) 0.4352(12) 0.28(3) Uani 1 1 d . . . . .
C30 C 0.5008(19) 0.6197(5) 0.3210(6) 0.102 Uiso 1 1 d . U . . .
H30A H 0.572807 0.601587 0.329846 0.154 Uiso 1 1 calc R U . . .
H30B H 0.522494 0.633043 0.295847 0.154 Uiso 1 1 calc R U . . .
H30C H 0.423799 0.601628 0.318032 0.154 Uiso 1 1 calc R U . . .
C31 C 0.4169(18) 0.6858(6) 0.3342(6) 0.102 Uiso 1 1 d . U . . .
H31 H 0.389805 0.706585 0.353020 0.123 Uiso 1 1 calc R U . . .
O5 O -0.044(2) 0.5040(8) 0.3888(8) 0.178(7) Uiso 1 1 d . . . . .
O4 O 0.382(3) 0.5439(8) 0.4254(8) 0.178(8) Uiso 1 1 d . . . . .

loop_
_atom_site_aniso_label
_atom_site_aniso_U_11
_atom_site_aniso_U_22
_atom_site_aniso_U_33
_atom_site_aniso_U_23
_atom_site_aniso_U_13
_atom_site_aniso_U_12
Au1 0.0989(3) 0.0915(3) 0.0691(3) -0.00482(18) 0.0027(2) 0.0046(2)
Au2 0.1592(8) 0.0911(3) 0.0943(4) 0.0065(3) 0.0170(4) 0.0032(4)
Fe1 0.0925(9) 0.0759(8) 0.0565(8) -0.0051(5) -0.0010(6) 0.0001(7)
N1 0.101(7) 0.093(6) 0.065(5) -0.011(5) 0.007(5) -0.001(5)
N3 0.095(7) 0.095(7) 0.077(6) -0.008(6) -0.002(5) -0.007(5)
N2 0.114(8) 0.091(6) 0.054(5) -0.006(4) 0.001(5) -0.010(6)
N4 0.103(7) 0.080(5) 0.058(5) -0.005(4) -0.003(4) 0.006(5)
O1 0.149(10) 0.105(7) 0.070(6) 0.001(5) -0.008(6) 0.033(7)
N9 0.105(8) 0.090(6) 0.079(6) -0.013(5) 0.017(6) 0.005(6)
N7 0.104(8) 0.083(5) 0.072(5) 0.000(4) -0.010(5) -0.003(5)
C4 0.112(9) 0.084(7) 0.064(6) -0.003(6) -0.003(6) 0.006(6)
O2 0.196(16) 0.112(8) 0.056(5) 0.001(5) -0.003(6) 0.000(9)
C3 0.120(11) 0.086(7) 0.063(7) 0.002(6) 0.010(6) 0.003(7)
C2 0.130(12) 0.088(7) 0.071(7) -0.013(6) -0.003(7) -0.009(8)
O3 0.26(2) 0.103(8) 0.095(8) 0.007(6) 0.053(12) 0.017(11)
N5 0.131(9) 0.076(5) 0.054(5) -0.006(4) 0.001(5) 0.011(6)
N6 0.151(12) 0.101(7) 0.058(5) -0.005(5) -0.003(7) -0.011(8)
C6 0.141(13) 0.086(7) 0.069(7) 0.002(5) -0.013(7) 0.034(8)
N8 0.178(16) 0.076(6) 0.085(8) 0.005(5) 0.013(9) -0.003(8)
C13 0.141(12) 0.073(6) 0.068(7) 0.000(5) 0.007(7) 0.019(7)
C5 0.128(11) 0.090(7) 0.049(5) -0.005(5) -0.012(6) 0.023(7)
C7 0.093(7) 0.089(7) 0.062(6) -0.005(5) -0.002(5) 0.008(6)
C28 0.105(9) 0.092(8) 0.061(6) 0.002(5) -0.005(5) -0.004(6)
C18 0.19(2) 0.080(8) 0.069(8) -0.003(6) 0.003(10) -0.010(10)
C21 0.123(12) 0.094(8) 0.079(8) -0.010(6) 0.014(7) -0.007(8)
C12 0.120(11) 0.088(7) 0.072(7) 0.002(6) -0.003(7) -0.002(7)
C9 0.128(11) 0.081(6) 0.050(5) -0.005(4) -0.004(5) 0.020(7)
C8 0.138(13) 0.107(10) 0.076(8) 0.008(7) -0.015(8) 0.032(9)
C10 0.117(10) 0.082(7) 0.064(6) 0.001(5) -0.006(6) 0.007(6)
C11 0.148(14) 0.073(7) 0.070(8) -0.006(5) 0.005(8) 0.005(7)
C24 0.132(13) 0.109(9) 0.051(6) -0.008(5) -0.007(6) 0.001(9)
C25 0.124(12) 0.098(9) 0.091(10) -0.002(7) -0.012(8) -0.006(9)
C19 0.159(17) 0.102(10) 0.083(9) -0.003(7) 0.045(10) 0.022(10)
C22 0.128(12) 0.085(8) 0.092(9) 0.012(6) 0.024(8) 0.010(8)
C17 0.21(2) 0.075(7) 0.074(8) 0.004(5) 0.020(11) 0.001(10)
C23 0.120(10) 0.095(8) 0.063(7) -0.001(6) 0.006(6) 0.010(7)
C15 0.165(17) 0.082(7) 0.069(8) -0.008(5) 0.016(9) -0.003(9)
C20 0.131(12) 0.080(7) 0.099(10) -0.003(7) 0.017(9) 0.009(8)
C16 0.19(2) 0.088(8) 0.067(7) -0.012(6) -0.002(9) 0.019(11)
C14 0.145(14) 0.105(10) 0.065(8) 0.005(6) 0.003(8) -0.012(9)
C26 0.109(10) 0.107(9) 0.058(6) 0.004(6) -0.007(6) -0.001(7)
C27 0.132(13) 0.094(9) 0.087(9) -0.003(7) -0.021(9) -0.006(8)
C1 0.26(4) 0.105(13) 0.130(18) 0.020(12) 0.05(2) 0.008(19)
N11 0.42(7) 0.16(2) 0.26(4) 0.09(2) 0.23(4) 0.10(3)

loop_
_atom_type_symbol
_atom_type_description
_atom_type_scat_dispersion_real
_atom_type_scat_dispersion_imag
_atom_type_scat_source
C C 0.0033 0.0016 'International Tables Vol C Tables 4.2.6.8 and 6.1.1.4'
H H 0.0000 0.0000 'International Tables Vol C Tables 4.2.6.8 and 6.1.1.4'
Au Au -2.0133 8.8022 'International Tables Vol C Tables 4.2.6.8 and 6.1.1.4'
Fe Fe 0.3463 0.8444 'International Tables Vol C Tables 4.2.6.8 and 6.1.1.4'
N N 0.0061 0.0033 'International Tables Vol C Tables 4.2.6.8 and 6.1.1.4'
O O 0.0106 0.0060 'International Tables Vol C Tables 4.2.6.8 and 6.1.1.4'

loop_
_geom_angle_atom_site_label_1
_geom_angle_atom_site_label_2
_geom_angle_atom_site_label_3
_geom_angle
_geom_angle_site_symmetry_1
_geom_angle_site_symmetry_3
_geom_angle_publ_flag
C4 Au1 Au2 85.7(4) . 7_566 ?
C4 Au1 C3 178.4(5) . . ?
C3 Au1 Au2 95.2(4) . 7_566 ?
C2 Au2 Au1 85.0(4) . 7_466 ?
C2 Au2 C1 174.4(12) . . ?
C1 Au2 Au1 100.3(9) . 7_466 ?
N1 Fe1 N3 179.7(6) . 1_455 ?
N1 Fe1 N2 89.6(5) . . ?
N1 Fe1 N4 89.6(5) . . ?
N1 Fe1 N9 93.2(5) . 3_566 ?
N1 Fe1 N7 89.4(5) . 6_565 ?
N3 Fe1 N2 90.1(5) 1_455 . ?
N3 Fe1 N4 90.4(5) 1_455 . ?
N3 Fe1 N9 87.1(5) 1_455 3_566 ?
N3 Fe1 N7 90.6(5) 1_455 6_565 ?
N2 Fe1 N4 87.9(4) . . ?
N2 Fe1 N9 176.3(5) . 3_566 ?
N2 Fe1 N7 90.9(4) . 6_565 ?
N4 Fe1 N7 178.4(5) . 6_565 ?
N9 Fe1 N4 89.7(4) 3_566 . ?
N9 Fe1 N7 91.6(4) 3_566 6_565 ?
C3 N1 Fe1 175.6(12) . . ?
C4 N3 Fe1 170.5(12) . 1_655 ?
C2 N2 Fe1 171.7(10) . . ?
C6 N4 Fe1 122.7(9) . . ?
C5 N4 Fe1 121.4(9) . . ?
C5 N4 C6 115.8(11) . . ?
C21 N9 Fe1 125.3(11) . 3_566 ?
C22 N9 Fe1 120.2(10) . 3_566 ?
C22 N9 C21 114.0(14) . . ?
C28 N7 Fe1 116.8(8) . 6_564 ?
C27 N7 Fe1 125.8(12) . 6_564 ?
C27 N7 C28 117.4(13) . . ?
N3 C4 Au1 179.3(14) . . ?
N1 C3 Au1 174.9(13) . . ?
N2 C2 Au2 178.0(13) . . ?
C9 N5 H5 117.1 . . ?
C10 N5 H5 117.1 . . ?
C10 N5 C9 125.8(11) . . ?
C24 N6 H6 116.1 . . ?
C24 N6 C23 127.7(12) . . ?
C23 N6 H6 116.1 . . ?
N4 C6 H6A 118.2 . . ?
C8 C6 N4 123.5(14) . . ?
C8 C6 H6A 118.2 . . ?
C18 N8 H8 116.3 . . ?
C18 N8 C17 127.4(18) . . ?
C17 N8 H8 116.3 . . ?
C11 C13 H13 121.1 . . ?
C15 C13 H13 121.1 . . ?
C15 C13 C11 117.9(13) . . ?
N4 C5 H5A 117.7 . . ?
N4 C5 C7 124.6(13) . . ?
C7 C5 H5A 117.7 . . ?
C5 C7 H7 121.0 . . ?
C5 C7 C9 117.9(12) . . ?
C9 C7 H7 121.0 . . ?
N7 C28 H28 119.1 . . ?
N7 C28 C26 121.8(13) . . ?
C26 C28 H28 119.1 . . ?
C19 C18 N8 121.4(19) . . ?
C20 C18 N8 118.2(19) . . ?
C20 C18 C19 120.2(16) . . ?
N9 C21 H21 118.6 . . ?
C19 C21 N9 122.9(17) . . ?
C19 C21 H21 118.6 . . ?
C11 C12 H12 121.3 . . ?
C11 C12 C14 117.5(14) . . ?
C14 C12 H12 121.3 . . ?
C7 C9 N5 123.1(12) . . ?
C8 C9 N5 121.7(13) . . ?
C8 C9 C7 115.1(12) . . ?
C6 C8 C9 122.6(16) . . ?
C6 C8 H8A 118.7 . . ?
C9 C8 H8A 118.7 . . ?
O1 C10 N5 121.7(12) . . ?
O1 C10 C11 119.2(12) . . ?
N5 C10 C11 118.5(12) . . ?
C13 C11 C10 120.9(13) . . ?
C12 C11 C13 121.2(13) . . ?
C12 C11 C10 118.0(12) . . ?
N6 C24 C25 120.4(14) . . ?
N6 C24 C26 123.2(16) . . ?
C26 C24 C25 116.4(14) . . ?
C24 C25 H25 120.6 . . ?
C27 C25 C24 118.8(16) . . ?
C27 C25 H25 120.6 . . ?
C18 C19 H19 121.1 . . ?
C21 C19 C18 117.8(16) . . ?
C21 C19 H19 121.1 . . ?
N9 C22 H22 118.3 . . ?
C20 C22 N9 123.3(16) . . ?
C20 C22 H22 118.3 . . ?
O3 C17 N8 122.6(14) . . ?
O3 C17 C15 125.6(16) . . ?
N8 C17 C15 111.0(17) . . ?
O2 C23 N6 120.0(13) . . ?
O2 C23 C14 122.7(15) . . ?
N6 C23 C14 117.2(13) . . ?
C13 C15 C17 120.1(14) . . ?
C16 C15 C13 120.3(13) . . ?
C16 C15 C17 119.3(13) . . ?
C18 C20 C22 121.5(18) . . ?
C18 C20 H20 119.3 . . ?
C22 C20 H20 119.3 . . ?
C30 N10 C29 132.3(15) . . ?
C31 N10 C29 115.0(16) . . ?
C31 N10 C30 112.3(16) . . ?
C15 C16 H16 119.9 . . ?
C14 C16 C15 120.1(14) . . ?
C14 C16 H16 119.9 . . ?
C12 C14 C23 119.0(15) . . ?
C16 C14 C12 122.9(14) . . ?
C16 C14 C23 118.0(15) . . ?
C28 C26 C24 119.8(16) . . ?
C28 C26 H26 120.1 . . ?
C24 C26 H26 120.1 . . ?
N7 C27 C25 125.5(17) . . ?
N7 C27 H27 117.3 . . ?
C25 C27 H27 117.3 . . ?
N10 C29 H29A 109.5 . . ?
N10 C29 H29B 109.5 . . ?
N10 C29 H29C 109.5 . . ?
H29A C29 H29B 109.5 . . ?
H29A C29 H29C 109.5 . . ?
H29B C29 H29C 109.5 . . ?
N11 C1 Au2 171(5) . . ?
N10 C30 H30A 109.5 . . ?
N10 C30 H30B 109.5 . . ?
N10 C30 H30C 109.5 . . ?
H30A C30 H30B 109.5 . . ?
H30A C30 H30C 109.5 . . ?
H30B C30 H30C 109.5 . . ?
N10 C31 O6 132.6(18) . . ?
N10 C31 H31 113.7 . . ?
O6 C31 H31 113.7 . . ?

loop_
_geom_bond_atom_site_label_1
_geom_bond_atom_site_label_2
_geom_bond_distance
_geom_bond_site_symmetry_2
_geom_bond_publ_flag
Au1 Au2 3.2460(10) 7_566 ?
Au1 C4 1.970(17) . ?
Au1 C3 1.998(18) . ?
Au2 C2 1.940(15) . ?
Au2 C1 1.98(2) . ?
Fe1 N1 2.022(13) . ?
Fe1 N3 2.042(14) 1_455 ?
Fe1 N2 2.042(11) . ?
Fe1 N4 2.120(9) . ?
Fe1 N9 2.085(13) 3_566 ?
Fe1 N7 2.136(11) 6_565 ?
N1 C3 1.13(2) . ?
N3 C4 1.15(2) . ?
N2 C2 1.183(19) . ?
N4 C6 1.325(18) . ?
N4 C5 1.318(18) . ?
O1 C10 1.263(17) . ?
N9 C21 1.39(2) . ?
N9 C22 1.38(2) . ?
N7 C28 1.36(2) . ?
N7 C27 1.30(2) . ?
O2 C23 1.20(2) . ?
O3 C17 1.17(2) . ?
N5 H5 0.8700 . ?
N5 C9 1.428(15) . ?
N5 C10 1.330(18) . ?
N6 H6 0.8700 . ?
N6 C24 1.352(19) . ?
N6 C23 1.42(2) . ?
C6 H6A 0.9400 . ?
C6 C8 1.32(2) . ?
N8 H8 0.8700 . ?
N8 C18 1.42(2) . ?
N8 C17 1.44(2) . ?
C13 H13 0.9400 . ?
C13 C11 1.415(19) . ?
C13 C15 1.402(19) . ?
C5 H5A 0.9400 . ?
C5 C7 1.375(17) . ?
C7 H7 0.9400 . ?
C7 C9 1.406(19) . ?
C28 H28 0.9400 . ?
C28 C26 1.382(19) . ?
C18 C19 1.39(3) . ?
C18 C20 1.30(3) . ?
C21 H21 0.9400 . ?
C21 C19 1.37(2) . ?
C12 H12 0.9400 . ?
C12 C11 1.37(2) . ?
C12 C14 1.41(2) . ?
C9 C8 1.37(2) . ?
C8 H8A 0.9400 . ?
C10 C11 1.487(19) . ?
C24 C25 1.41(3) . ?
C24 C26 1.41(2) . ?
C25 H25 0.9400 . ?
C25 C27 1.36(2) . ?
C19 H19 0.9400 . ?
C22 H22 0.9400 . ?
C22 C20 1.33(2) . ?
C17 C15 1.49(2) . ?
C23 C14 1.50(2) . ?
C15 C16 1.38(2) . ?
C20 H20 0.9400 . ?
N10 C29 1.42(2) . ?
N10 C30 1.41(2) . ?
N10 C31 1.28(2) . ?
C16 H16 0.9400 . ?
C16 C14 1.32(2) . ?
C26 H26 0.9400 . ?
C27 H27 0.9400 . ?
C29 H29A 0.9700 . ?
C29 H29B 0.9700 . ?
C29 H29C 0.9700 . ?
C1 N11 1.11(3) . ?
O6 C31 1.39(2) . ?
C30 H30A 0.9700 . ?
C30 H30B 0.9700 . ?
C30 H30C 0.9700 . ?
C31 H31 0.9400 . ?

loop_
_geom_torsion_atom_site_label_1
_geom_torsion_atom_site_label_2
_geom_torsion_atom_site_label_3
_geom_torsion_atom_site_label_4
_geom_torsion
_geom_torsion_site_symmetry_1
_geom_torsion_site_symmetry_2
_geom_torsion_site_symmetry_3
_geom_torsion_site_symmetry_4
_geom_torsion_publ_flag
Fe1 N4 C6 C8 -176.8(17) . . . . ?
Fe1 N4 C5 C7 -178.6(13) . . . . ?
Fe1 N9 C21 C19 -177.9(16) 3_566 . . . ?
Fe1 N9 C22 C20 174.2(16) 3_566 . . . ?
Fe1 N7 C28 C26 173.2(12) 6_564 . . . ?
Fe1 N7 C27 C25 -173.1(17) 6_564 . . . ?
N4 C6 C8 C9 -5(3) . . . . ?
N4 C5 C7 C9 -4(3) . . . . ?
O1 C10 C11 C13 -165.6(19) . . . . ?
O1 C10 C11 C12 15(3) . . . . ?
N9 C21 C19 C18 7(3) . . . . ?
N9 C22 C20 C18 1(3) . . . . ?
N7 C28 C26 C24 3(2) . . . . ?
O2 C23 C14 C12 -151(2) . . . . ?
O2 C23 C14 C16 26(4) . . . . ?
O3 C17 C15 C13 -149(3) . . . . ?
O3 C17 C15 C16 25(4) . . . . ?
N5 C9 C8 C6 -176.8(19) . . . . ?
N5 C10 C11 C13 23(3) . . . . ?
N5 C10 C11 C12 -156.4(18) . . . . ?
N6 C24 C25 C27 -179.3(18) . . . . ?
N6 C24 C26 C28 179.0(17) . . . . ?
N6 C23 C14 C12 30(3) . . . . ?
N6 C23 C14 C16 -153(2) . . . . ?
C6 N4 C5 C7 -1(3) . . . . ?
N8 C18 C19 C21 170(2) . . . . ?
N8 C18 C20 C22 -174(2) . . . . ?
N8 C17 C15 C13 41(3) . . . . ?
N8 C17 C15 C16 -145(2) . . . . ?
C13 C15 C16 C14 2(4) . . . . ?
C5 N4 C6 C8 6(3) . . . . ?
C5 C7 C9 N5 -179.1(15) . . . . ?
C5 C7 C9 C8 5(2) . . . . ?
C7 C9 C8 C6 -1(3) . . . . ?
C28 N7 C27 C25 7(3) . . . . ?
C18 N8 C17 O3 14(4) . . . . ?
C18 N8 C17 C15 -176(2) . . . . ?
C21 N9 C22 C20 2(3) . . . . ?
C9 N5 C10 O1 5(3) . . . . ?
C9 N5 C10 C11 176.2(16) . . . . ?
C10 N5 C9 C7 25(3) . . . . ?
C10 N5 C9 C8 -159.5(18) . . . . ?
C11 C13 C15 C17 173(2) . . . . ?
C11 C13 C15 C16 -1(3) . . . . ?
C11 C12 C14 C23 -179.4(19) . . . . ?
C11 C12 C14 C16 4(3) . . . . ?
C24 N6 C23 O2 1(3) . . . . ?
C24 N6 C23 C14 179.7(19) . . . . ?
C24 C25 C27 N7 -3(3) . . . . ?
C25 C24 C26 C28 2(3) . . . . ?
C19 C18 C20 C22 -1(3) . . . . ?
C22 N9 C21 C19 -7(3) . . . . ?
C17 N8 C18 C19 6(3) . . . . ?
C17 N8 C18 C20 180(2) . . . . ?
C17 C15 C16 C14 -172(3) . . . . ?
C23 N6 C24 C25 -156.2(19) . . . . ?
C23 N6 C24 C26 27(3) . . . . ?
C15 C13 C11 C12 1(3) . . . . ?
C15 C13 C11 C10 -178(2) . . . . ?
C15 C16 C14 C12 -4(4) . . . . ?
C15 C16 C14 C23 -180(2) . . . . ?
C20 C18 C19 C21 -3(3) . . . . ?
C14 C12 C11 C13 -3(3) . . . . ?
C14 C12 C11 C10 176.4(19) . . . . ?
C26 C24 C25 C27 -2(3) . . . . ?
C27 N7 C28 C26 -7(2) . . . . ?
C29 N10 C31 O6 165.7(19) . . . . ?
C30 N10 C31 O6 -8(3) . . . . ?

loop_
_twin_individual_id
_twin_individual_mass_fraction_refined
1 0.597(18)
2 0.403(18)
